data_4508817
loop_
_publ_author_name
'Trivedi, Darshak R.'
'Dastidar, Parthasarathi'

_publ_section_title
;
 Cation-Induced Supramolecular Isomerism in the Hydrogen-Bonded Network of
 Secondary Ammonium Monocarboxylate Salts:&#x2009; A New Class of Organo
 Gelator and Their Structures
;
_journal_issue 9
_journal_name_full 'Crystal Growth &amp; Design'
_journal_page_first 2114
_journal_paper_doi 10.1021/cg060325c
_journal_volume 6
_journal_year 2006
_chemical_formula_sum 'C21 H21 N O2'
_chemical_formula_weight 319.39
_chemical_name_systematic
; 
 ? 
;
_space_group_IT_number 14
_symmetry_cell_setting monoclinic
_symmetry_space_group_name_Hall '-P 2ybc'
_symmetry_space_group_name_H-M 'P 1 21/c 1'
_atom_sites_solution_hydrogens geom
_atom_sites_solution_primary direct
_atom_sites_solution_secondary difmap
_audit_creation_method SHELXL-97
_cell_angle_alpha 90.00
_cell_angle_beta 102.6070(10)
_cell_angle_gamma 90.00
_cell_formula_units_Z 4
_cell_length_a 10.5943(8)
_cell_length_b 8.9347(7)
_cell_length_c 19.0320(15)
_cell_measurement_temperature 293(2)
_cell_volume 1758.1(2)
_computing_cell_refinement 'BRUKER AXS SMART 3'
_computing_data_collection 'BRUKER AXS SMART 3'
_computing_data_reduction 'BRUKER AXS SMART 3'
_computing_molecular_graphics 'PLATON; 'MERCURY 1.2'
_computing_structure_refinement 'SHELXL-97 (Sheldrick, 1997)'
_computing_structure_solution 'SHELXS-97 (Sheldrick, 1990)'
_diffrn_ambient_temperature 293(2)
_diffrn_detector_area_resol_mean 0.3
_diffrn_measured_fraction_theta_full 1.000
_diffrn_measured_fraction_theta_max 1.000
_diffrn_measurement_device_type 'BRUKER SMART CCD AREA DETECTOR'
_diffrn_measurement_method PHI-OMEGA
_diffrn_radiation_monochromator graphite
_diffrn_radiation_source 'fine-focus sealed tube'
_diffrn_radiation_type MoK\a
_diffrn_radiation_wavelength 0.71073
_diffrn_reflns_av_R_equivalents 0.0148
_diffrn_reflns_av_sigmaI/netI 0.0155
_diffrn_reflns_limit_h_max 11
_diffrn_reflns_limit_h_min -11
_diffrn_reflns_limit_k_max 9
_diffrn_reflns_limit_k_min -9
_diffrn_reflns_limit_l_max 19
_diffrn_reflns_limit_l_min -20
_diffrn_reflns_number 6680
_diffrn_reflns_theta_full 22.50
_diffrn_reflns_theta_max 22.50
_diffrn_reflns_theta_min 1.97
_diffrn_standards_decay_% <10
_exptl_absorpt_coefficient_mu 0.077
_exptl_absorpt_correction_type SADABS
_exptl_crystal_colour COLOURLESS
_exptl_crystal_density_diffrn 1.207
_exptl_crystal_density_method 'not measured'
_exptl_crystal_description PLATE
_exptl_crystal_F_000 680
_exptl_crystal_size_max 0.47
_exptl_crystal_size_mid 0.33
_exptl_crystal_size_min 0.18
_refine_diff_density_max 0.139
_refine_diff_density_min -0.168
_refine_diff_density_rms 0.030
_refine_ls_extinction_method none
_refine_ls_goodness_of_fit_ref 1.046
_refine_ls_hydrogen_treatment mixed
_refine_ls_matrix_type full
_refine_ls_number_parameters 301
_refine_ls_number_reflns 2303
_refine_ls_number_restraints 0
_refine_ls_restrained_S_all 1.046
_refine_ls_R_factor_all 0.0322
_refine_ls_R_factor_gt 0.0297
_refine_ls_shift/su_max 0.000
_refine_ls_shift/su_mean 0.000
_refine_ls_structure_factor_coef Fsqd
_refine_ls_weighting_details 'calc w=1/[\s^2^(Fo^2^)+(0.0511P)^2^+0.4056P] where P=(Fo^2^+2Fc^2^)/3'
_refine_ls_weighting_scheme calc
_refine_ls_wR_factor_gt 0.0790
_refine_ls_wR_factor_ref 0.0822
_reflns_number_gt 2144
_reflns_number_total 2303
_reflns_threshold_expression >2sigma(I)
_cod_data_source_file cg060325csup18.cif
_cod_data_source_block dt0992m
_cod_depositor_comments
;
The following automatic conversions were performed:

'_symmetry_cell_setting' value 'MONOCLINIC' changed to 'monoclinic'
according to /home/saulius/struct/CIF-dictionaries/cif_core.dic
dictionary named 'cif_core.dic' version 2.4.2 from 2011-04-26.

Automatic conversion script
Id: cif_fix_values 1891 2012-01-12 08:04:46Z andrius 
;
_cod_original_sg_symbol_H-M 'P 2(1)/C'
_cod_database_code 4508817

loop_
_symmetry_equiv_pos_as_xyz
'x, y, z'
'-x, y+1/2, -z+1/2'
'-x, -y, -z'
'x, -y-1/2, z-1/2'

loop_
_atom_site_label
_atom_site_type_symbol
_atom_site_fract_x
_atom_site_fract_y
_atom_site_fract_z
_atom_site_U_iso_or_equiv
_atom_site_adp_type
_atom_site_occupancy
_atom_site_symmetry_multiplicity
_atom_site_calc_flag
O1 O 0.57200(8) 0.53528(10) 0.18132(5) 0.0287(2) Uani 1 1 d
O2 O 0.64853(8) 0.75515(10) 0.22741(5) 0.0293(3) Uani 1 1 d
N1 N 0.43035(10) 0.54835(12) 0.28012(6) 0.0237(3) Uani 1 1 d
C2 C 0.68780(12) 0.68261(14) 0.11332(7) 0.0255(3) Uani 1 1 d
C1 C 0.63214(12) 0.65693(14) 0.17873(7) 0.0242(3) Uani 1 1 d
C3 C 0.77378(13) 0.79943(16) 0.11109(8) 0.0329(3) Uani 1 1 d
C4 C 0.82136(14) 0.82394(19) 0.04981(9) 0.0418(4) Uani 1 1 d
C5 C 0.78413(17) 0.73211(19) -0.00936(9) 0.0477(4) Uani 1 1 d
C6 C 0.69819(17) 0.61565(18) -0.00806(8) 0.0456(4) Uani 1 1 d
C7 C 0.65060(15) 0.59126(16) 0.05323(7) 0.0331(4) Uani 1 1 d
C9 C 0.71595(12) 0.48695(15) 0.36155(7) 0.0263(3) Uani 1 1 d
C10 C 0.81680(13) 0.39211(15) 0.39139(7) 0.0291(3) Uani 1 1 d
C11 C 0.80539(14) 0.29641(15) 0.44684(7) 0.0321(3) Uani 1 1 d
C14 C 0.60188(12) 0.48621(14) 0.38676(6) 0.0244(3) Uani 1 1 d
C12 C 0.69229(13) 0.29459(15) 0.47190(7) 0.0313(3) Uani 1 1 d
C13 C 0.59087(13) 0.38881(14) 0.44193(7) 0.0272(3) Uani 1 1 d
C15 C 0.49383(13) 0.59204(15) 0.35525(7) 0.0271(3) Uani 1 1 d
C16 C 0.33445(13) 0.66072(16) 0.24162(7) 0.0270(3) Uani 1 1 d
C17 C 0.21479(12) 0.67584(13) 0.27130(6) 0.0237(3) Uani 1 1 d
C18 C 0.10563(13) 0.59069(15) 0.24351(7) 0.0294(3) Uani 1 1 d
C20 C -0.00980(13) 0.70919(15) 0.32347(7) 0.0305(3) Uani 1 1 d
C19 C -0.00618(13) 0.60720(16) 0.26918(7) 0.0326(4) Uani 1 1 d
C21 C 0.09841(13) 0.79417(15) 0.35195(7) 0.0287(3) Uani 1 1 d
C22 C 0.20986(13) 0.77812(14) 0.32577(7) 0.0257(3) Uani 1 1 d
H1N1 H 0.4968(15) 0.5411(17) 0.2475(9) 0.041(4) Uiso 1 1 d
H1N2 H 0.3934(14) 0.4533(19) 0.2801(8) 0.036(4) Uiso 1 1 d
H3 H 0.8001(14) 0.8633(18) 0.1534(8) 0.037(4) Uiso 1 1 d
H5 H 0.8193(16) 0.7497(19) -0.0538(10) 0.055(5) Uiso 1 1 d
H4 H 0.8817(16) 0.907(2) 0.0496(9) 0.051(5) Uiso 1 1 d
H6 H 0.6681(16) 0.551(2) -0.0511(10) 0.057(5) Uiso 1 1 d
H7 H 0.5896(14) 0.5133(18) 0.0554(7) 0.036(4) Uiso 1 1 d
H9 H 0.7237(12) 0.5539(15) 0.3227(7) 0.024(3) Uiso 1 1 d
H10 H 0.8948(14) 0.3937(15) 0.3730(7) 0.032(4) Uiso 1 1 d
H11 H 0.8770(15) 0.2317(17) 0.4679(8) 0.036(4) Uiso 1 1 d
H12 H 0.6848(13) 0.2296(17) 0.5111(8) 0.035(4) Uiso 1 1 d
H13 H 0.5103(13) 0.3869(15) 0.4597(7) 0.026(3) Uiso 1 1 d
H15A H 0.4267(13) 0.5933(14) 0.3835(7) 0.023(3) Uiso 1 1 d
H15B H 0.5263(13) 0.6940(18) 0.3523(7) 0.032(4) Uiso 1 1 d
H16A H 0.3821(14) 0.7531(18) 0.2445(7) 0.031(4) Uiso 1 1 d
H16B H 0.3131(13) 0.6255(15) 0.1914(8) 0.029(3) Uiso 1 1 d
H18 H 0.1082(13) 0.5208(17) 0.2044(8) 0.033(4) Uiso 1 1 d
H19 H -0.0825(15) 0.5490(18) 0.2484(8) 0.042(4) Uiso 1 1 d
H20 H -0.0912(14) 0.7227(16) 0.3417(7) 0.035(4) Uiso 1 1 d
H21 H 0.0951(12) 0.8664(16) 0.3895(7) 0.029(3) Uiso 1 1 d
H22 H 0.2847(14) 0.8396(16) 0.3441(7) 0.030(3) Uiso 1 1 d

loop_
_atom_site_aniso_label
_atom_site_aniso_U_11
_atom_site_aniso_U_22
_atom_site_aniso_U_33
_atom_site_aniso_U_23
_atom_site_aniso_U_13
_atom_site_aniso_U_12
O1 0.0327(5) 0.0212(5) 0.0347(5) -0.0014(4) 0.0128(4) -0.0002(4)
O2 0.0365(5) 0.0219(5) 0.0296(5) -0.0018(4) 0.0071(4) 0.0032(4)
N1 0.0241(6) 0.0197(6) 0.0277(6) 0.0013(4) 0.0061(5) 0.0001(5)
C2 0.0249(7) 0.0219(7) 0.0299(7) 0.0054(5) 0.0060(5) 0.0080(5)
C1 0.0232(7) 0.0198(7) 0.0286(7) 0.0017(6) 0.0038(5) 0.0069(6)
C3 0.0271(7) 0.0335(8) 0.0371(8) 0.0084(7) 0.0048(6) 0.0038(6)
C4 0.0320(8) 0.0447(9) 0.0512(10) 0.0217(8) 0.0143(7) 0.0065(7)
C5 0.0595(10) 0.0480(10) 0.0430(10) 0.0227(8) 0.0277(8) 0.0229(9)
C6 0.0742(11) 0.0343(9) 0.0323(8) 0.0073(7) 0.0204(8) 0.0175(8)
C7 0.0449(9) 0.0235(8) 0.0321(8) 0.0043(6) 0.0109(6) 0.0082(7)
C9 0.0289(7) 0.0226(7) 0.0261(7) -0.0015(6) 0.0034(6) -0.0033(6)
C10 0.0252(7) 0.0299(8) 0.0311(7) -0.0046(6) 0.0036(6) -0.0006(6)
C11 0.0329(8) 0.0253(7) 0.0341(8) -0.0007(6) -0.0014(6) 0.0023(6)
C14 0.0262(7) 0.0200(7) 0.0256(7) -0.0052(5) 0.0023(5) -0.0027(5)
C12 0.0383(8) 0.0246(7) 0.0288(7) 0.0034(6) 0.0023(6) -0.0036(6)
C13 0.0275(7) 0.0252(7) 0.0284(7) -0.0042(6) 0.0054(6) -0.0057(6)
C15 0.0278(7) 0.0234(8) 0.0297(7) -0.0021(6) 0.0054(6) 0.0001(6)
C16 0.0283(7) 0.0230(8) 0.0300(8) 0.0057(6) 0.0071(6) 0.0022(6)
C17 0.0260(7) 0.0188(7) 0.0255(7) 0.0064(5) 0.0040(5) 0.0027(5)
C18 0.0311(8) 0.0266(7) 0.0298(7) -0.0033(6) 0.0049(6) 0.0000(6)
C20 0.0274(8) 0.0310(8) 0.0350(8) 0.0046(6) 0.0107(6) 0.0026(6)
C19 0.0270(8) 0.0317(8) 0.0384(8) -0.0012(6) 0.0057(6) -0.0049(6)
C21 0.0331(8) 0.0243(7) 0.0287(7) 0.0002(6) 0.0069(6) 0.0039(6)
C22 0.0256(7) 0.0188(7) 0.0314(7) 0.0040(6) 0.0031(6) 0.0005(6)

loop_
_atom_type_symbol
_atom_type_description
_atom_type_scat_dispersion_real
_atom_type_scat_dispersion_imag
_atom_type_scat_source
C C 0.0033 0.0016 'International Tables Vol C Tables 4.2.6.8 and 6.1.1.4'
H H 0.0000 0.0000 'International Tables Vol C Tables 4.2.6.8 and 6.1.1.4'
N N 0.0061 0.0033 'International Tables Vol C Tables 4.2.6.8 and 6.1.1.4'
O O 0.0106 0.0060 'International Tables Vol C Tables 4.2.6.8 and 6.1.1.4'

loop_
_geom_angle_atom_site_label_1
_geom_angle_atom_site_label_2
_geom_angle_atom_site_label_3
_geom_angle
_geom_angle_site_symmetry_1
_geom_angle_site_symmetry_3
O1 O1 C1 0(10) 1 .
O2 O2 C1 0(10) 1 .
C15 N1 C16 114.08(10) . .
C15 N1 H1N1 111.5(9) . .
C16 N1 H1N1 103.1(8) . .
C15 N1 H1N2 109.8(9) . .
C16 N1 H1N2 111.7(9) . .
H1N1 N1 H1N2 106.4(12) . .
C7 C2 C3 119.02(13) . .
C7 C2 C1 119.89(12) . .
C3 C2 C1 121.07(12) . .
O2 C1 O2 0.00(9) 1 .
O2 C1 O1 123.97(11) 1 .
O2 C1 O1 123.97(11) . .
O2 C1 O1 123.97(11) 1 1
O2 C1 O1 123.97(11) . 1
O1 C1 O1 0.00(9) . 1
O2 C1 C2 119.04(11) 1 .
O2 C1 C2 119.04(11) . .
O1 C1 C2 116.99(11) . .
O1 C1 C2 116.99(11) 1 .
C4 C3 C2 120.33(15) . .
C4 C3 H3 120.8(9) . .
C2 C3 H3 118.9(9) . .
C5 C4 C3 120.10(15) . .
C5 C4 H4 121.2(9) . .
C3 C4 H4 118.7(10) . .
C4 C5 C6 120.24(14) . .
C4 C5 H5 120.0(10) . .
C6 C5 H5 119.7(10) . .
C7 C6 C5 119.62(16) . .
C7 C6 H6 119.3(10) . .
C5 C6 H6 121.1(10) . .
C6 C7 C2 120.69(15) . .
C6 C7 H7 121.6(9) . .
C2 C7 H7 117.7(9) . .
C10 C9 C14 120.35(12) . .
C10 C9 H9 120.3(8) . .
C14 C9 H9 119.3(8) . .
C11 C10 C9 120.18(13) . .
C11 C10 H10 120.6(8) . .
C9 C10 H10 119.2(8) . .
C12 C11 C10 119.79(13) . .
C12 C11 H11 120.7(8) . .
C10 C11 H11 119.5(8) . .
C13 C14 C9 119.05(12) . .
C13 C14 C15 120.87(11) . .
C9 C14 C15 120.07(11) . .
C11 C12 C13 120.20(13) . .
C11 C12 H12 119.9(8) . .
C13 C12 H12 119.8(9) . .
C12 C13 C14 120.43(12) . .
C12 C13 H13 120.0(8) . .
C14 C13 H13 119.6(8) . .
N1 C15 C14 111.21(10) . .
N1 C15 H15A 107.4(7) . .
C14 C15 H15A 111.6(7) . .
N1 C15 H15B 106.1(8) . .
C14 C15 H15B 111.2(8) . .
H15A C15 H15B 109.1(11) . .
N1 C16 C17 114.42(10) . .
N1 C16 H16A 104.8(8) . .
C17 C16 H16A 112.1(8) . .
N1 C16 H16B 104.4(8) . .
C17 C16 H16B 111.1(8) . .
H16A C16 H16B 109.6(11) . .
C18 C17 C22 118.69(12) . .
C18 C17 C16 120.55(12) . .
C22 C17 C16 120.74(12) . .
C19 C18 C17 120.84(13) . .
C19 C18 H18 120.4(8) . .
C17 C18 H18 118.7(8) . .
C21 C20 C19 119.87(12) . .
C21 C20 H20 120.0(8) . .
C19 C20 H20 120.2(8) . .
C20 C19 C18 119.92(13) . .
C20 C19 H19 120.0(9) . .
C18 C19 H19 120.1(9) . .
C20 C21 C22 120.05(13) . .
C20 C21 H21 119.7(8) . .
C22 C21 H21 120.3(8) . .
C21 C22 C17 120.62(12) . .
C21 C22 H22 120.6(8) . .
C17 C22 H22 118.8(8) . .

loop_
_geom_bond_atom_site_label_1
_geom_bond_atom_site_label_2
_geom_bond_distance
_geom_bond_site_symmetry_2
O1 O1 0.000(2) 1
O1 C1 1.2663(15) .
O2 O2 0.000(3) 1
O2 C1 1.2603(15) .
N1 C15 1.4932(17) .
N1 C16 1.5007(17) .
N1 H1N1 1.037(16) .
N1 H1N2 0.936(17) .
C2 C7 1.3901(19) .
C2 C3 1.392(2) .
C2 C1 1.5069(18) .
C1 O2 1.2603(15) 1
C1 O1 1.2663(15) 1
C3 C4 1.385(2) .
C3 H3 0.977(16) .
C4 C5 1.380(2) .
C4 H4 0.981(18) .
C5 C6 1.386(2) .
C5 H5 1.009(18) .
C6 C7 1.385(2) .
C6 H6 0.998(19) .
C7 H7 0.958(16) .
C9 C10 1.3847(19) .
C9 C14 1.3942(18) .
C9 H9 0.969(14) .
C10 C11 1.384(2) .
C10 H10 0.965(15) .
C11 C12 1.383(2) .
C11 H11 0.968(16) .
C14 C13 1.3881(18) .
C14 C15 1.5048(18) .
C12 C13 1.3861(19) .
C12 H12 0.963(16) .
C13 H13 0.984(14) .
C15 H15A 0.980(14) .
C15 H15B 0.980(16) .
C16 C17 1.5024(18) .
C16 H16A 0.963(16) .
C16 H16B 0.985(15) .
C17 C18 1.3888(19) .
C17 C22 1.3914(18) .
C18 C19 1.3843(19) .
C18 H18 0.977(15) .
C20 C21 1.383(2) .
C20 C19 1.385(2) .
C20 H20 1.005(15) .
C19 H19 0.970(16) .
C21 C22 1.3855(19) .
C21 H21 0.969(15) .
C22 H22 0.965(15) .

loop_
_geom_hbond_atom_site_label_D
_geom_hbond_atom_site_label_H
_geom_hbond_atom_site_label_A
_geom_hbond_distance_DH
_geom_hbond_distance_HA
_geom_hbond_distance_DA
_geom_hbond_angle_DHA
_geom_hbond_site_symmetry_A
N1 H1N1 O1 1.037(16) 1.632(17) 2.6520(14) 166.7(14) 1
N1 H1N1 O2 1.037(16) 2.580(15) 3.2826(14) 124.6(11) 1
N1 H1N2 O2 0.936(17) 1.823(17) 2.7440(14) 167.6(13) 2_645
